data_7064448
loop_
_publ_author_name
'Gorbachuk, Elena'
'Mikhaylov, Maxim'
'Tagiltsev, Kirill'
'Yudin, Vasily'
'Sukhikh, Taisiya'
'Sukhov, Aleksandr'
'Faizullin, Bulat'
'Shmelev, Artemiy'
'Nikiforov, Viktor'
'Sokolov, Maxim'
'Yakhvarov, Dmitry'

_publ_section_title
;
 A highly intensive red luminescent benzotriazolate complex of {Mo6I8}
 with {Ag(tBuXPhos)}
;
_journal_name_full 'New Journal of Chemistry'
_journal_paper_doi 10.1039/D5NJ04454E
_journal_year 2026
_chemical_formula_moiety 'C36 H24 I8 Mo6 N18, 2(C16 H36 N), 4(C6 H5 N3)'
_chemical_formula_sum 'C92 H116 I8 Mo6 N32'
_chemical_formula_weight 3261.00
_space_group_crystal_system triclinic
_space_group_IT_number 2
_space_group_name_Hall '-P 1'
_space_group_name_H-M_alt 'P -1'
_atom_sites_solution_hydrogens geom
_atom_sites_solution_primary dual
_audit_creation_date 2026-03-16
_audit_creation_method
;
Olex2 1.5
(compiled 2025.07.13 svn.rb7424aed for OlexSys, GUI svn.r7314)
;
_audit_update_record
;
2026-03-23 deposited with the CCDC.	2026-05-11 downloaded from the CCDC.
;
_cell_angle_alpha 107.1970(10)
_cell_angle_beta 91.0880(10)
_cell_angle_gamma 100.8710(10)
_cell_formula_units_Z 1
_cell_length_a 12.4843(2)
_cell_length_b 12.7328(2)
_cell_length_c 17.9457(4)
_cell_measurement_reflns_used 9978
_cell_measurement_temperature 150(2)
_cell_measurement_theta_max 27.88
_cell_measurement_theta_min 2.38
_cell_volume 2667.71(9)
_computing_cell_refinement 'Bruker SAINT'
_computing_data_collection 'Bruker APEX3'
_computing_data_reduction 'Bruker SAINT'
_computing_molecular_graphics 'Olex2 1.5 (Dolomanov et al., 2009)'
_computing_publication_material 'Olex2 1.5 (Dolomanov et al., 2009)'
_computing_structure_refinement 'SHELXL 2014/7 (Sheldrick, 2015)'
_computing_structure_solution 'SHELXT 2014/5 (Sheldrick, 2014)'
_diffrn_ambient_temperature 150(2)
_diffrn_detector_area_resol_mean 7.41
_diffrn_measured_fraction_theta_full 0.998
_diffrn_measured_fraction_theta_max 0.997
_diffrn_measurement_device_type 'Bruker D8 Venture diffractometer'
_diffrn_measurement_method '\w and \f scans'
_diffrn_radiation_type MoK\a
_diffrn_radiation_wavelength 0.71073
_diffrn_reflns_av_R_equivalents 0.0324
_diffrn_reflns_av_unetI/netI 0.0288
_diffrn_reflns_Laue_measured_fraction_full 0.998
_diffrn_reflns_Laue_measured_fraction_max 0.997
_diffrn_reflns_limit_h_max 16
_diffrn_reflns_limit_h_min -16
_diffrn_reflns_limit_k_max 16
_diffrn_reflns_limit_k_min -16
_diffrn_reflns_limit_l_max 23
_diffrn_reflns_limit_l_min -23
_diffrn_reflns_number 50625
_diffrn_reflns_point_group_measured_fraction_full 0.998
_diffrn_reflns_point_group_measured_fraction_max 0.997
_diffrn_reflns_theta_full 25.242
_diffrn_reflns_theta_max 27.916
_diffrn_reflns_theta_min 2.131
_diffrn_source 'Incoatec IuS3.0 microfocus X-ray tube'
_diffrn_source_current 1.4
_diffrn_source_power 0.07
_diffrn_source_voltage 50.0
_exptl_absorpt_coefficient_mu 3.059
_exptl_absorpt_correction_T_max 0.7456
_exptl_absorpt_correction_T_min 0.6411
_exptl_absorpt_correction_type multi-scan
_exptl_absorpt_process_details
;
SADABS-2016/2 (Bruker,2016/2) was used for absorption correction.
wR2(int) was 0.0680 before and 0.0521 after correction.
The Ratio of minimum to maximum transmission is 0.8598.
The \l/2 correction factor is Not present.
;
_exptl_crystal_colour orange
_exptl_crystal_colour_primary orange
_exptl_crystal_density_diffrn 2.030
_exptl_crystal_description plate
_exptl_crystal_F_000 1568
_exptl_crystal_size_max 0.16
_exptl_crystal_size_mid 0.07
_exptl_crystal_size_min 0.05
_refine_diff_density_max 0.857
_refine_diff_density_min -0.729
_refine_diff_density_rms 0.102
_refine_ls_extinction_method none
_refine_ls_goodness_of_fit_ref 1.035
_refine_ls_hydrogen_treatment constr
_refine_ls_matrix_type full
_refine_ls_number_parameters 654
_refine_ls_number_reflns 12747
_refine_ls_number_restraints 99
_refine_ls_restrained_S_all 1.042
_refine_ls_R_factor_all 0.0300
_refine_ls_R_factor_gt 0.0240
_refine_ls_shift/su_max 0.004
_refine_ls_shift/su_mean 0.000
_refine_ls_structure_factor_coef Fsqd
_refine_ls_weighting_details 'w=1/[\s^2^(Fo^2^)+(0.0177P)^2^+3.5625P] where P=(Fo^2^+2Fc^2^)/3'
_refine_ls_weighting_scheme calc
_refine_ls_wR_factor_gt 0.0523
_refine_ls_wR_factor_ref 0.0562
_reflns_Friedel_coverage 0.000
_reflns_number_gt 11005
_reflns_number_total 12747
_reflns_threshold_expression 'I > 2\s(I)'
_cod_data_source_file d5nj04454e2.cif
_cod_data_source_block at36t
_cod_original_sg_symbol_H-M P-1
_cod_database_code 7064448
_shelx_shelxl_version_number 2014/7
_shelx_space_group_comment
;
The symmetry employed for this shelxl refinement is uniquely defined
by the following loop, which should always be used as a source of
symmetry information in preference to the above space-group names.
They are only intended as comments.
;
_olex2_refinement_description
;
1. Fixed Uiso
 At 1.2 times of:
  All C(H) groups, All C(H,H) groups, All N(H) groups
 At 1.5 times of:
  All C(H,H,H) groups
2. Restrained distances
 N14-N13 = N14A-N13A
 1.34 with sigma of 0.01
 N15-N14 = N15A-N14A
 1.31 with sigma of 0.01
 N15-C31 = N15A-C31A
 1.38 with sigma of 0.01
 N13-C29 = N13A-C29A
 1.36 with sigma of 0.01
 C31-C29 = C31A-C29A = C42A-C31A = C44-C29 = C42A-C40A = C46-C44 = C46A-C40A =
 C46-C40 = C46A-C44A = C42-C40 = C42-C31 = C44A-C29A
 1.39 with sigma of 0.01
 C46A-C31A = C40A-C29A
 2.74 with sigma of 0.02
 C29A-N14A = C31A-N14A
 2.22 with sigma of 0.02
3. Restrained planarity
 C29A, N13A, N14A, N15A, C31A, C44A, C42A, C46A, C40A
 with sigma of 0.1
4. Rigid body (RIGU) restrains
 C40, N13, N14, C29, N15, C31, C44, C42, C46
 with sigma for 1-2 distances of 0.004 and sigma for 1-3 distances of 0.004
5. Others
 Sof(C29A)=Sof(N13A)=Sof(H13A)=Sof(N14A)=Sof(N15A)=Sof(C31A)=Sof(C44A)=
 Sof(H44A)=Sof(C42A)=Sof(H42A)=Sof(C46A)=Sof(H46A)=Sof(C40A)=Sof(H40A)=1-FVAR(1)
 Sof(N13)=Sof(H13)=Sof(N14)=Sof(N15)=Sof(C29)=Sof(C31)=Sof(C40)=Sof(H40)=
 Sof(C42)=Sof(H42)=Sof(C44)=Sof(H44)=Sof(C46)=Sof(H46)=FVAR(1)
 Fixed Uiso: C29A(0.06) N13A(0.06) N14A(0.06) N15A(0.06) C31A(0.06) C44A(0.06)
 C42A(0.06) C46A(0.06) C40A(0.06)
6.a Secondary CH2 refined with riding coordinates:
 C14(H14A,H14B), C16(H16A,H16B), C17(H17A,H17B), C19(H19A,H19B), C21(H21A,
 H21B), C22(H22A,H22B), C28(H28A,H28B), C30(H30A,H30B), C32(H32A,H32B),
 C33(H33A,H33B), C34(H34A,H34B), C35(H35A,H35B)
6.b Aromatic/amide H refined with riding coordinates:
 C2(H2), C3(H3), C4(H4), C6(H6), C9(H9), C10(H10), C11(H11), C12(H12),
 C20(H20), C24(H24), C26(H26), C37(H37), N12(H12A), C25(H25), C36(H36),
 C41(H41), C45(H45), N13(H13), C40(H40), C42(H42), C44(H44), C46(H46),
 N13A(H13A), C44A(H44A), C42A(H42A), C46A(H46A), C40A(H40A)
6.c Idealised Me refined as rotating group:
 C18(H18A,H18B,H18C), C23(H23A,H23B,H23C), C38(H38A,H38B,H38C), C43(H43A,H43B,
 H43C)
;
_olex2_submission_special_instructions 'No special instructions were received'

loop_
_space_group_symop_operation_xyz
'x, y, z'
'-x, -y, -z'

loop_
_atom_site_label
_atom_site_type_symbol
_atom_site_fract_x
_atom_site_fract_y
_atom_site_fract_z
_atom_site_U_iso_or_equiv
_atom_site_adp_type
_atom_site_occupancy
_atom_site_site_symmetry_order
_atom_site_calc_flag
_atom_site_refinement_flags_posn
_atom_site_refinement_flags_adp
_atom_site_refinement_flags_occupancy
_atom_site_disorder_assembly
_atom_site_disorder_group
I1 I 0.56061(2) 1.24698(2) 0.48761(2) 0.01816(4) Uani 1 1 d . . . . .
I2 I 0.23613(2) 1.49710(2) 0.54411(2) 0.01894(4) Uani 1 1 d . . . . .
I3 I 0.66892(2) 1.70205(2) 0.64150(2) 0.01889(4) Uani 1 1 d . . . . .
I4 I 0.53415(2) 1.55154(2) 0.32522(2) 0.01982(4) Uani 1 1 d . . . . .
Mo1 Mo 0.54549(2) 1.40229(2) 0.40985(2) 0.01528(5) Uani 1 1 d . . . . .
Mo2 Mo 0.61092(2) 1.47570(2) 0.56297(2) 0.01505(5) Uani 1 1 d . . . . .
Mo3 Mo 0.40171(2) 1.37656(2) 0.51534(2) 0.01496(5) Uani 1 1 d . . . . .
N1 N 0.5929(2) 1.2816(2) 0.30624(14) 0.0225(5) Uani 1 1 d . . . . .
N2 N 0.5416(2) 1.1725(2) 0.29183(15) 0.0264(5) Uani 1 1 d . . . . .
N3 N 0.5788(2) 1.1066(2) 0.23133(15) 0.0278(6) Uani 1 1 d . . . . .
N4 N 0.28485(18) 1.23306(19) 0.52901(14) 0.0197(5) Uani 1 1 d . . . . .
N5 N 0.18428(19) 1.2079(2) 0.48946(15) 0.0237(5) Uani 1 1 d . . . . .
N6 N 0.1245(2) 1.1153(2) 0.49678(16) 0.0270(6) Uani 1 1 d . . . . .
N7 N 0.73879(19) 1.45034(19) 0.63897(14) 0.0204(5) Uani 1 1 d . . . . .
N8 N 0.7430(2) 1.5047(2) 0.71644(15) 0.0247(5) Uani 1 1 d . . . . .
N9 N 0.8294(2) 1.4916(2) 0.75390(15) 0.0263(6) Uani 1 1 d . . . . .
N16 N 0.9401(2) 1.0735(2) 0.77655(15) 0.0264(5) Uani 1 1 d . . . . .
C1 C 0.1864(2) 1.0762(2) 0.54236(18) 0.0232(6) Uani 1 1 d . . . . .
C2 C 1.0216(2) 1.3310(3) 0.6410(2) 0.0283(7) Uani 1 1 d . . . . .
H2 H 1.0884 1.3067 0.6446 0.034 Uiso 1 1 calc R U . . .
C3 C 0.1617(3) 0.9804(3) 0.5665(2) 0.0304(7) Uani 1 1 d . . . . .
H3 H 0.0919 0.9316 0.5534 0.037 Uiso 1 1 calc R U . . .
C4 C 0.8663(2) 1.3352(2) 0.55885(18) 0.0237(6) Uani 1 1 d . . . . .
H4 H 0.8269 1.3149 0.5092 0.028 Uiso 1 1 calc R U . . .
C5 C 0.2884(2) 1.1501(2) 0.56289(17) 0.0215(6) Uani 1 1 d . . . . .
C6 C 0.9840(2) 1.3933(3) 0.70765(19) 0.0279(7) Uani 1 1 d . . . . .
H6 H 1.0232 1.4128 0.7573 0.034 Uiso 1 1 calc R U . . .
C7 C 0.8277(2) 1.3999(2) 0.62635(17) 0.0203(6) Uani 1 1 d . . . . .
C8 C 0.8851(2) 1.4269(2) 0.69911(17) 0.0218(6) Uani 1 1 d . . . . .
C9 C 0.9631(2) 1.3021(3) 0.56701(19) 0.0267(6) Uani 1 1 d . . . . .
H9 H 0.9916 1.2589 0.5220 0.032 Uiso 1 1 calc R U . . .
C10 C 0.2418(3) 0.9596(3) 0.6097(2) 0.0315(7) Uani 1 1 d . . . . .
H10 H 0.2278 0.8941 0.6261 0.038 Uiso 1 1 calc R U . . .
C11 C 0.3698(2) 1.1294(3) 0.60845(18) 0.0251(6) Uani 1 1 d . . . . .
H11 H 0.4389 1.1793 0.6233 0.030 Uiso 1 1 calc R U . . .
C12 C 0.3449(3) 1.0332(3) 0.63063(19) 0.0302(7) Uani 1 1 d . . . . .
H12 H 0.3987 1.0161 0.6608 0.036 Uiso 1 1 calc R U . . .
C13 C 0.6569(3) 1.1723(3) 0.20363(18) 0.0273(7) Uani 1 1 d . . . . .
C14 C 0.8633(3) 1.0686(3) 0.70796(18) 0.0282(7) Uani 1 1 d . . . . .
H14A H 0.8820 1.0150 0.6600 0.034 Uiso 1 1 calc R U . . .
H14B H 0.8761 1.1436 0.7001 0.034 Uiso 1 1 calc R U . . .
C15 C 0.6666(2) 1.2839(3) 0.25064(17) 0.0241(6) Uani 1 1 d . . . . .
C16 C 0.7421(3) 1.0335(3) 0.71815(19) 0.0288(7) Uani 1 1 d . . . . .
H16A H 0.7310 0.9678 0.7380 0.035 Uiso 1 1 calc R U . . .
H16B H 0.7180 1.0957 0.7573 0.035 Uiso 1 1 calc R U . . .
C17 C 1.0537(3) 1.1292(3) 0.7628(2) 0.0325(7) Uani 1 1 d . . . . .
H17A H 1.0729 1.0865 0.7109 0.039 Uiso 1 1 calc R U . . .
H17B H 1.0514 1.2059 0.7613 0.039 Uiso 1 1 calc R U . . .
C18 C 0.6775(3) 1.0999(3) 0.6076(2) 0.0407(9) Uani 1 1 d . . . . .
H18A H 0.6273 1.0758 0.5603 0.061 Uiso 1 1 calc R U . . .
H18B H 0.7522 1.1236 0.5945 0.061 Uiso 1 1 calc R U . . .
H18C H 0.6558 1.1629 0.6464 0.061 Uiso 1 1 calc R U . . .
C19 C 0.6731(3) 1.0035(3) 0.64088(19) 0.0303(7) Uani 1 1 d . . . . .
H19A H 0.6984 0.9418 0.6021 0.036 Uiso 1 1 calc R U . . .
H19B H 0.5961 0.9754 0.6489 0.036 Uiso 1 1 calc R U . . .
C20 C 0.7412(3) 1.3710(3) 0.23524(19) 0.0306(7) Uani 1 1 d . . . . .
H20 H 0.7490 1.4469 0.2668 0.037 Uiso 1 1 calc R U . . .
C21 C 0.9394(3) 0.9563(3) 0.78184(19) 0.0301(7) Uani 1 1 d . . . . .
H21A H 0.9867 0.9633 0.8287 0.036 Uiso 1 1 calc R U . . .
H21B H 0.8640 0.9224 0.7897 0.036 Uiso 1 1 calc R U . . .
C22 C 0.9778(3) 0.8767(3) 0.7113(2) 0.0328(7) Uani 1 1 d . . . . .
H22A H 1.0526 0.9103 0.7020 0.039 Uiso 1 1 calc R U . . .
H22B H 0.9289 0.8658 0.6644 0.039 Uiso 1 1 calc R U . . .
C23 C 1.0170(3) 0.6829(3) 0.6531(2) 0.0461(9) Uani 1 1 d . . . . .
H23A H 0.9682 0.6705 0.6066 0.069 Uiso 1 1 calc R U . . .
H23B H 1.0165 0.6111 0.6630 0.069 Uiso 1 1 calc R U . . .
H23C H 1.0916 0.7156 0.6445 0.069 Uiso 1 1 calc R U . . .
C24 C 0.7206(3) 1.1434(3) 0.1400(2) 0.0346(8) Uani 1 1 d . . . . .
H24 H 0.7137 1.0676 0.1084 0.042 Uiso 1 1 calc R U . . .
C26 C 0.8026(3) 1.3410(3) 0.1723(2) 0.0381(8) Uani 1 1 d . . . . .
H26 H 0.8532 1.3980 0.1599 0.046 Uiso 1 1 calc R U . . .
C28 C 0.9779(3) 0.7631(3) 0.7236(2) 0.0345(8) Uani 1 1 d . . . . .
H28A H 0.9030 0.7295 0.7326 0.041 Uiso 1 1 calc R U . . .
H28B H 1.0264 0.7742 0.7707 0.041 Uiso 1 1 calc R U . . .
C30 C 0.9032(3) 1.1406(3) 0.85334(18) 0.0302(7) Uani 1 1 d . . . . .
H30A H 0.8284 1.1029 0.8595 0.036 Uiso 1 1 calc R U . . .
H30B H 0.9519 1.1383 0.8968 0.036 Uiso 1 1 calc R U . . .
C32 C 0.9024(3) 1.2626(3) 0.8615(2) 0.0359(8) Uani 1 1 d . . . . .
H32A H 0.8581 1.2667 0.8165 0.043 Uiso 1 1 calc R U . . .
H32B H 0.9780 1.3035 0.8610 0.043 Uiso 1 1 calc R U . . .
C33 C 1.1431(3) 1.1375(4) 0.8234(3) 0.0498(10) Uani 1 1 d . . . . .
H33A H 1.1546 1.0612 0.8192 0.060 Uiso 1 1 calc R U . . .
H33B H 1.1197 1.1700 0.8762 0.060 Uiso 1 1 calc R U . . .
C34 C 1.2510(3) 1.2102(4) 0.8133(3) 0.0563(12) Uani 1 1 d . . . . .
H34A H 1.3091 1.2034 0.8489 0.068 Uiso 1 1 calc R U . . .
H34B H 1.2709 1.1804 0.7590 0.068 Uiso 1 1 calc R U . . .
C35 C 0.8551(3) 1.3177(3) 0.9371(2) 0.0406(9) Uani 1 1 d . . . . .
H35A H 0.7792 1.2773 0.9371 0.049 Uiso 1 1 calc R U . . .
H35B H 0.8987 1.3121 0.9820 0.049 Uiso 1 1 calc R U . . .
C37 C 0.7928(3) 1.2284(3) 0.1255(2) 0.0397(8) Uani 1 1 d . . . . .
H37 H 0.8375 1.2115 0.0831 0.048 Uiso 1 1 calc R U . . .
C38 C 1.2484(5) 1.3311(5) 0.8292(4) 0.099(2) Uani 1 1 d . . . . .
H38A H 1.1961 1.3395 0.7910 0.149 Uiso 1 1 calc R U . . .
H38B H 1.3215 1.3726 0.8250 0.149 Uiso 1 1 calc R U . . .
H38C H 1.2260 1.3609 0.8821 0.149 Uiso 1 1 calc R U . . .
C43 C 0.8555(4) 1.4401(4) 0.9469(3) 0.0644(13) Uani 1 1 d . . . . .
H43A H 0.8022 1.4454 0.9081 0.097 Uiso 1 1 calc R U . . .
H43B H 0.9286 1.4779 0.9394 0.097 Uiso 1 1 calc R U . . .
H43C H 0.8359 1.4763 0.9996 0.097 Uiso 1 1 calc R U . . .
N10 N 0.9454(2) 0.8249(3) 0.97431(17) 0.0394(7) Uani 1 1 d . . . . .
N11 N 0.9460(2) 0.7207(3) 0.93476(17) 0.0381(7) Uani 1 1 d . . . . .
N12 N 0.8548(2) 0.6778(2) 0.88604(16) 0.0315(6) Uani 1 1 d . . . . .
H12A H 0.8378 0.6087 0.8542 0.038 Uiso 1 1 calc R U . . .
C25 C 0.6937(3) 0.7565(3) 0.8553(2) 0.0400(8) Uani 1 1 d . . . . .
H25 H 0.6536 0.6919 0.8166 0.048 Uiso 1 1 calc R U . . .
C27 C 0.7925(3) 0.7563(3) 0.89285(18) 0.0285(7) Uani 1 1 d . . . . .
C36 C 0.7166(3) 0.9522(3) 0.9347(2) 0.0466(10) Uani 1 1 d . . . . .
H36 H 0.6886 1.0193 0.9480 0.056 Uiso 1 1 calc R U . . .
C39 C 0.8517(3) 0.8510(3) 0.94954(18) 0.0301(7) Uani 1 1 d . . . . .
C41 C 0.6581(3) 0.8563(4) 0.8778(2) 0.0476(10) Uani 1 1 d . . . . .
H41 H 0.5912 0.8604 0.8538 0.057 Uiso 1 1 calc R U . . .
C45 C 0.8133(3) 0.9513(3) 0.9717(2) 0.0389(8) Uani 1 1 d . . . . .
H45 H 0.8526 1.0160 1.0107 0.047 Uiso 1 1 calc R U . . .
N13 N 0.5119(3) 1.1281(3) 0.8242(2) 0.0479(10) Uani 0.812(4) 1 d D U P A 1
H13 H 0.4947 1.0542 0.8093 0.057 Uiso 0.812(4) 1 calc R U P A 1
N14 N 0.5270(4) 1.1921(4) 0.7759(3) 0.0661(13) Uani 0.812(4) 1 d D U P A 1
N15 N 0.5542(5) 1.3009(5) 0.8120(3) 0.0775(16) Uani 0.812(4) 1 d D U P A 1
C29 C 0.5274(4) 1.1950(4) 0.8985(3) 0.0532(13) Uani 0.812(4) 1 d D U P A 1
C31 C 0.5560(4) 1.3033(4) 0.8895(3) 0.0529(13) Uani 0.812(4) 1 d D U P A 1
C40 C 0.5773(6) 1.3776(7) 1.0287(4) 0.087(2) Uani 0.812(4) 1 d D U P A 1
H40 H 0.5946 1.4392 1.0753 0.104 Uiso 0.812(4) 1 calc R U P A 1
C42 C 0.5801(7) 1.4011(6) 0.9564(4) 0.088(2) Uani 0.812(4) 1 d D U P A 1
H42 H 0.5964 1.4752 0.9526 0.105 Uiso 0.812(4) 1 calc R U P A 1
C44 C 0.5238(7) 1.1765(6) 0.9680(4) 0.079(2) Uani 0.812(4) 1 d D U P A 1
H44 H 0.5036 1.1029 0.9722 0.095 Uiso 0.812(4) 1 calc R U P A 1
C46 C 0.5517(6) 1.2731(6) 1.0358(4) 0.081(2) Uani 0.812(4) 1 d D U P A 1
H46 H 0.5522 1.2636 1.0863 0.097 Uiso 0.812(4) 1 calc R U P A 1
C29A C 0.5490(14) 1.2174(14) 0.8846(11) 0.060 Uiso 0.188(4) 1 d D U P A 2
N13A N 0.5191(14) 1.1047(14) 0.8756(10) 0.060 Uiso 0.188(4) 1 d D U P A 2
H13A H 0.5091 1.0526 0.8298 0.072 Uiso 0.188(4) 1 calc R U P A 2
N14A N 0.5066(15) 1.0824(12) 0.9431(10) 0.060 Uiso 0.188(4) 1 d D U P A 2
N15A N 0.537(2) 1.1815(14) 0.9960(11) 0.060 Uiso 0.188(4) 1 d D U P A 2
C31A C 0.5517(19) 1.2694(12) 0.9639(10) 0.060 Uiso 0.188(4) 1 d D U P A 2
C44A C 0.566(3) 1.2820(16) 0.8341(13) 0.060 Uiso 0.188(4) 1 d D U P A 2
H44A H 0.5606 1.2475 0.7791 0.072 Uiso 0.188(4) 1 calc R U P A 2
C42A C 0.588(3) 1.3869(14) 0.9912(15) 0.060 Uiso 0.188(4) 1 d D U P A 2
H42A H 0.5990 1.4213 1.0462 0.072 Uiso 0.188(4) 1 calc R U P A 2
C46A C 0.5927(19) 1.3986(15) 0.8658(10) 0.060 Uiso 0.188(4) 1 d D U P A 2
H46A H 0.5987 1.4411 0.8300 0.072 Uiso 0.188(4) 1 calc R U P A 2
C40A C 0.611(2) 1.4573(16) 0.9440(11) 0.060 Uiso 0.188(4) 1 d D U P A 2
H40A H 0.6355 1.5364 0.9638 0.072 Uiso 0.188(4) 1 calc R U P A 2

loop_
_atom_site_aniso_label
_atom_site_aniso_U_11
_atom_site_aniso_U_22
_atom_site_aniso_U_33
_atom_site_aniso_U_23
_atom_site_aniso_U_13
_atom_site_aniso_U_12
I1 0.01795(9) 0.01491(8) 0.02219(9) 0.00550(7) 0.00133(7) 0.00500(6)
I2 0.01507(9) 0.01920(9) 0.02320(9) 0.00654(7) 0.00333(7) 0.00477(6)
I3 0.01827(9) 0.01615(9) 0.01991(9) 0.00302(7) -0.00152(7) 0.00213(6)
I4 0.02134(9) 0.02042(9) 0.01873(9) 0.00737(7) 0.00246(7) 0.00440(7)
Mo1 0.01478(11) 0.01406(11) 0.01672(11) 0.00382(9) 0.00181(9) 0.00360(8)
Mo2 0.01391(11) 0.01424(11) 0.01689(11) 0.00417(9) 0.00063(9) 0.00357(8)
Mo3 0.01360(11) 0.01371(11) 0.01747(11) 0.00459(9) 0.00122(9) 0.00278(8)
N1 0.0228(13) 0.0204(12) 0.0243(13) 0.0060(10) 0.0039(10) 0.0056(10)
N2 0.0293(14) 0.0211(13) 0.0261(14) 0.0031(11) 0.0029(11) 0.0054(10)
N3 0.0345(15) 0.0222(13) 0.0244(13) 0.0016(11) 0.0036(11) 0.0087(11)
N4 0.0151(12) 0.0190(12) 0.0251(13) 0.0066(10) 0.0015(9) 0.0038(9)
N5 0.0159(12) 0.0237(13) 0.0304(14) 0.0085(11) 0.0005(10) 0.0013(9)
N6 0.0185(13) 0.0251(13) 0.0352(15) 0.0073(11) 0.0037(11) 0.0021(10)
N7 0.0209(12) 0.0200(12) 0.0196(12) 0.0036(10) -0.0011(10) 0.0064(9)
N8 0.0256(14) 0.0270(13) 0.0219(13) 0.0061(11) -0.0014(10) 0.0087(10)
N9 0.0278(14) 0.0267(13) 0.0249(13) 0.0068(11) -0.0025(11) 0.0091(11)
N16 0.0249(14) 0.0293(14) 0.0260(14) 0.0103(11) 0.0026(11) 0.0049(10)
C1 0.0208(15) 0.0201(14) 0.0281(16) 0.0064(12) 0.0073(12) 0.0037(11)
C2 0.0203(15) 0.0296(16) 0.0399(19) 0.0155(14) 0.0003(13) 0.0090(12)
C3 0.0264(17) 0.0242(16) 0.0397(19) 0.0107(14) 0.0112(14) 0.0006(12)
C4 0.0225(15) 0.0209(14) 0.0261(15) 0.0054(12) -0.0021(12) 0.0034(11)
C5 0.0230(15) 0.0185(14) 0.0240(15) 0.0068(12) 0.0069(12) 0.0057(11)
C6 0.0244(16) 0.0276(16) 0.0325(17) 0.0120(14) -0.0069(13) 0.0033(12)
C7 0.0169(14) 0.0161(13) 0.0270(15) 0.0068(11) -0.0021(11) 0.0012(10)
C8 0.0209(15) 0.0193(14) 0.0268(15) 0.0100(12) -0.0009(12) 0.0034(11)
C9 0.0255(16) 0.0226(15) 0.0331(17) 0.0080(13) 0.0065(13) 0.0077(12)
C10 0.0366(19) 0.0227(16) 0.0390(19) 0.0143(14) 0.0131(15) 0.0065(13)
C11 0.0228(15) 0.0253(15) 0.0287(16) 0.0111(13) 0.0020(12) 0.0037(12)
C12 0.0335(18) 0.0338(18) 0.0312(17) 0.0180(14) 0.0071(14) 0.0125(14)
C13 0.0265(16) 0.0290(16) 0.0248(16) 0.0037(13) 0.0022(13) 0.0092(12)
C14 0.0309(17) 0.0302(17) 0.0244(16) 0.0087(13) -0.0006(13) 0.0082(13)
C15 0.0248(16) 0.0263(15) 0.0216(15) 0.0055(12) 0.0033(12) 0.0086(12)
C16 0.0282(17) 0.0285(16) 0.0312(17) 0.0124(14) 0.0040(13) 0.0037(13)
C17 0.0271(17) 0.0334(18) 0.0377(19) 0.0144(15) 0.0029(14) 0.0023(13)
C18 0.045(2) 0.042(2) 0.043(2) 0.0214(18) 0.0027(17) 0.0146(17)
C19 0.0290(17) 0.0298(17) 0.0322(18) 0.0093(14) -0.0007(13) 0.0067(13)
C20 0.0291(17) 0.0302(17) 0.0307(17) 0.0070(14) 0.0058(14) 0.0051(13)
C21 0.0305(17) 0.0319(17) 0.0326(17) 0.0173(14) 0.0025(14) 0.0057(13)
C22 0.0337(19) 0.0322(18) 0.0358(18) 0.0143(15) 0.0069(14) 0.0082(14)
C23 0.050(2) 0.034(2) 0.058(3) 0.0164(18) 0.012(2) 0.0120(17)
C24 0.0365(19) 0.0375(19) 0.0280(17) 0.0031(15) 0.0091(14) 0.0136(15)
C26 0.036(2) 0.042(2) 0.0333(19) 0.0095(16) 0.0101(15) 0.0041(15)
C28 0.0319(18) 0.0359(19) 0.040(2) 0.0190(16) -0.0003(15) 0.0062(14)
C30 0.0314(18) 0.0353(18) 0.0232(16) 0.0089(14) 0.0024(13) 0.0053(14)
C32 0.044(2) 0.0328(18) 0.0293(18) 0.0096(15) 0.0040(15) 0.0040(15)
C33 0.031(2) 0.059(3) 0.061(3) 0.026(2) -0.0043(18) 0.0018(18)
C34 0.030(2) 0.064(3) 0.061(3) 0.001(2) 0.0011(19) 0.0035(19)
C35 0.051(2) 0.043(2) 0.0301(19) 0.0103(16) 0.0043(16) 0.0169(17)
C37 0.037(2) 0.053(2) 0.0279(18) 0.0053(16) 0.0142(15) 0.0155(17)
C38 0.056(3) 0.067(4) 0.149(6) 0.013(4) -0.012(4) -0.013(3)
C43 0.095(4) 0.045(3) 0.052(3) 0.006(2) 0.008(3) 0.027(2)
N10 0.0398(18) 0.0382(17) 0.0320(16) 0.0009(13) -0.0055(13) 0.0047(13)
N11 0.0363(17) 0.0418(17) 0.0327(16) 0.0064(13) -0.0057(13) 0.0083(13)
N12 0.0336(16) 0.0307(15) 0.0274(14) 0.0052(12) -0.0028(12) 0.0066(12)
C25 0.039(2) 0.046(2) 0.0318(19) 0.0062(16) -0.0036(15) 0.0099(16)
C27 0.0349(18) 0.0316(17) 0.0186(15) 0.0054(13) 0.0049(13) 0.0086(13)
C36 0.060(3) 0.048(2) 0.041(2) 0.0156(19) 0.0179(19) 0.029(2)
C39 0.0364(19) 0.0327(17) 0.0196(15) 0.0051(13) 0.0038(13) 0.0073(14)
C41 0.042(2) 0.067(3) 0.041(2) 0.019(2) 0.0029(18) 0.026(2)
C45 0.050(2) 0.0349(19) 0.0302(18) 0.0063(15) 0.0106(16) 0.0098(16)
N13 0.044(2) 0.042(2) 0.046(2) -0.0030(17) 0.0014(18) 0.0068(18)
N14 0.056(3) 0.056(3) 0.085(3) 0.023(2) 0.015(2) 0.008(2)
N15 0.081(4) 0.071(3) 0.084(4) 0.030(3) -0.013(3) 0.014(3)
C29 0.037(3) 0.058(3) 0.062(3) 0.012(2) 0.003(2) 0.013(2)
C31 0.038(3) 0.048(3) 0.070(3) 0.016(2) -0.007(2) 0.006(2)
C40 0.075(5) 0.113(5) 0.058(4) 0.005(4) -0.005(3) 0.018(4)
C42 0.088(5) 0.068(4) 0.093(4) 0.011(3) -0.011(4) 0.006(4)
C44 0.080(5) 0.090(5) 0.075(4) 0.035(3) 0.000(4) 0.019(4)
C46 0.069(4) 0.107(5) 0.053(3) 0.005(3) 0.003(3) 0.014(4)

loop_
_atom_type_symbol
_atom_type_description
_atom_type_scat_dispersion_real
_atom_type_scat_dispersion_imag
_atom_type_scat_source
C C 0.0033 0.0016 'International Tables Vol C Tables 4.2.6.8 and 6.1.1.4'
H H 0.0000 0.0000 'International Tables Vol C Tables 4.2.6.8 and 6.1.1.4'
I I -0.4742 1.8119 'International Tables Vol C Tables 4.2.6.8 and 6.1.1.4'
Mo Mo -1.6832 0.6857 'International Tables Vol C Tables 4.2.6.8 and 6.1.1.4'
N N 0.0061 0.0033 'International Tables Vol C Tables 4.2.6.8 and 6.1.1.4'

loop_
_geom_angle_atom_site_label_1
_geom_angle_atom_site_label_2
_geom_angle_atom_site_label_3
_geom_angle
_geom_angle_site_symmetry_1
_geom_angle_site_symmetry_3
_geom_angle_publ_flag
Mo1 I1 Mo3 57.878(7) . . ?
Mo2 I1 Mo1 58.014(8) . . ?
Mo2 I1 Mo3 57.849(7) . . ?
Mo1 I2 Mo2 57.683(8) 2_686 2_686 ?
Mo3 I2 Mo1 57.828(7) . 2_686 ?
Mo3 I2 Mo2 57.837(7) . 2_686 ?
Mo2 I3 Mo1 58.207(7) . 2_686 ?
Mo2 I3 Mo3 58.271(8) . 2_686 ?
Mo3 I3 Mo1 58.126(8) 2_686 2_686 ?
Mo1 I4 Mo2 57.654(7) . 2_686 ?
Mo1 I4 Mo3 57.625(7) . 2_686 ?
Mo2 I4 Mo3 57.547(8) 2_686 2_686 ?
I1 Mo1 I2 90.111(8) . 2_686 ?
I1 Mo1 I4 177.143(11) . . ?
I2 Mo1 I4 89.687(8) 2_686 . ?
I3 Mo1 I1 90.232(8) 2_686 . ?
I3 Mo1 I2 177.753(11) 2_686 2_686 ?
I3 Mo1 I4 89.860(8) 2_686 . ?
Mo2 Mo1 I1 60.984(8) . . ?
Mo2 Mo1 I1 121.237(10) 2_686 . ?
Mo2 Mo1 I2 61.206(8) . 2_686 ?
Mo2 Mo1 I2 120.781(10) 2_686 2_686 ?
Mo2 Mo1 I3 60.793(8) 2_686 2_686 ?
Mo2 Mo1 I3 120.828(10) . 2_686 ?
Mo2 Mo1 I4 61.176(8) 2_686 . ?
Mo2 Mo1 I4 121.266(10) . . ?
Mo2 Mo1 Mo2 90.003(9) 2_686 . ?
Mo2 Mo1 Mo3 59.921(8) 2_686 2_686 ?
Mo3 Mo1 I1 61.180(8) . . ?
Mo3 Mo1 I1 121.006(10) 2_686 . ?
Mo3 Mo1 I2 60.870(8) 2_686 2_686 ?
Mo3 Mo1 I2 121.138(10) . 2_686 ?
Mo3 Mo1 I3 60.897(8) . 2_686 ?
Mo3 Mo1 I3 120.711(10) 2_686 2_686 ?
Mo3 Mo1 I4 61.242(8) 2_686 . ?
Mo3 Mo1 I4 121.230(10) . . ?
Mo3 Mo1 Mo2 60.031(8) 2_686 . ?
Mo3 Mo1 Mo2 60.062(8) . 2_686 ?
Mo3 Mo1 Mo2 59.934(8) . . ?
Mo3 Mo1 Mo3 89.952(10) . 2_686 ?
N1 Mo1 I1 86.54(6) . . ?
N1 Mo1 I2 90.71(6) . 2_686 ?
N1 Mo1 I3 87.09(6) . 2_686 ?
N1 Mo1 I4 90.61(6) . . ?
N1 Mo1 Mo2 135.06(6) . 2_686 ?
N1 Mo1 Mo2 134.79(6) . . ?
N1 Mo1 Mo3 132.16(6) . . ?
N1 Mo1 Mo3 137.89(6) . 2_686 ?
I1 Mo2 I2 90.068(8) . 2_686 ?
I1 Mo2 I4 90.264(8) . 2_686 ?
I3 Mo2 I1 177.451(10) . . ?
I3 Mo2 I2 89.581(8) . 2_686 ?
I3 Mo2 I4 89.971(8) . 2_686 ?
I4 Mo2 I2 177.347(10) 2_686 2_686 ?
Mo1 Mo2 I1 61.002(8) . . ?
Mo1 Mo2 I1 121.239(10) 2_686 . ?
Mo1 Mo2 I2 120.745(10) 2_686 2_686 ?
Mo1 Mo2 I2 61.109(8) . 2_686 ?
Mo1 Mo2 I3 120.893(10) . . ?
Mo1 Mo2 I3 61.002(8) 2_686 . ?
Mo1 Mo2 I4 61.169(8) 2_686 2_686 ?
Mo1 Mo2 I4 121.259(10) . 2_686 ?
Mo1 Mo2 Mo1 89.995(9) 2_686 . ?
Mo1 Mo2 Mo3 59.936(8) 2_686 2_686 ?
Mo1 Mo2 Mo3 59.972(8) . 2_686 ?
Mo3 Mo2 I1 120.966(10) 2_686 . ?
Mo3 Mo2 I1 61.203(8) . . ?
Mo3 Mo2 I2 121.094(10) . 2_686 ?
Mo3 Mo2 I2 60.818(8) 2_686 2_686 ?
Mo3 Mo2 I3 121.037(10) . . ?
Mo3 Mo2 I3 60.928(8) 2_686 . ?
Mo3 Mo2 I4 121.098(10) 2_686 2_686 ?
Mo3 Mo2 I4 61.277(8) . 2_686 ?
Mo3 Mo2 Mo1 60.039(8) . 2_686 ?
Mo3 Mo2 Mo1 59.988(8) . . ?
Mo3 Mo2 Mo3 89.949(9) . 2_686 ?
N7 Mo2 I1 89.68(6) . . ?
N7 Mo2 I2 89.88(6) . 2_686 ?
N7 Mo2 I3 87.79(6) . . ?
N7 Mo2 I4 87.49(6) . 2_686 ?
N7 Mo2 Mo1 133.54(6) . 2_686 ?
N7 Mo2 Mo1 136.46(6) . . ?
N7 Mo2 Mo3 135.04(6) . 2_686 ?
N7 Mo2 Mo3 134.98(6) . . ?
I1 Mo3 I4 90.066(8) . 2_686 ?
I2 Mo3 I1 177.205(10) . . ?
I2 Mo3 I4 89.863(8) . 2_686 ?
I3 Mo3 I1 90.145(8) 2_686 . ?
I3 Mo3 I2 89.802(8) 2_686 . ?
I3 Mo3 I4 177.445(10) 2_686 2_686 ?
Mo1 Mo3 I1 60.943(8) . . ?
Mo1 Mo3 I1 120.984(10) 2_686 . ?
Mo1 Mo3 I2 61.300(8) 2_686 . ?
Mo1 Mo3 I2 121.337(10) . . ?
Mo1 Mo3 I3 60.977(8) . 2_686 ?
Mo1 Mo3 I3 120.790(10) 2_686 2_686 ?
Mo1 Mo3 I4 121.247(10) . 2_686 ?
Mo1 Mo3 I4 61.134(8) 2_686 2_686 ?
Mo1 Mo3 Mo1 90.048(10) . 2_686 ?
Mo1 Mo3 Mo2 59.995(8) 2_686 2_686 ?
Mo1 Mo3 Mo2 60.001(8) . 2_686 ?
Mo2 Mo3 I1 60.948(8) . . ?
Mo2 Mo3 I1 120.939(10) 2_686 . ?
Mo2 Mo3 I2 61.345(8) 2_686 . ?
Mo2 Mo3 I2 121.330(10) . . ?
Mo2 Mo3 I3 60.801(8) 2_686 2_686 ?
Mo2 Mo3 I3 121.053(10) . 2_686 ?
Mo2 Mo3 I4 61.174(8) . 2_686 ?
Mo2 Mo3 I4 121.121(10) 2_686 2_686 ?
Mo2 Mo3 Mo1 60.079(9) . . ?
Mo2 Mo3 Mo1 60.040(8) . 2_686 ?
Mo2 Mo3 Mo2 90.051(9) . 2_686 ?
N4 Mo3 I1 89.47(6) . . ?
N4 Mo3 I2 87.73(6) . . ?
N4 Mo3 I3 86.93(6) . 2_686 ?
N4 Mo3 I4 90.53(6) . 2_686 ?
N4 Mo3 Mo1 134.00(6) . . ?
N4 Mo3 Mo1 135.89(6) . 2_686 ?
N4 Mo3 Mo2 136.78(6) . . ?
N4 Mo3 Mo2 133.16(6) . 2_686 ?
N2 N1 Mo1 115.77(18) . . ?
N2 N1 C15 106.8(2) . . ?
C15 N1 Mo1 137.3(2) . . ?
N3 N2 N1 111.3(2) . . ?
N2 N3 C13 107.6(2) . . ?
N5 N4 Mo3 116.77(17) . . ?
N5 N4 C5 106.9(2) . . ?
C5 N4 Mo3 135.94(19) . . ?
N6 N5 N4 111.4(2) . . ?
N5 N6 C1 107.2(2) . . ?
N8 N7 Mo2 117.10(17) . . ?
N8 N7 C7 107.5(2) . . ?
C7 N7 Mo2 134.99(19) . . ?
N9 N8 N7 110.9(2) . . ?
N8 N9 C8 107.4(2) . . ?
C17 N16 C14 106.9(2) . . ?
C17 N16 C21 110.9(2) . . ?
C17 N16 C30 110.7(2) . . ?
C21 N16 C14 110.9(2) . . ?
C21 N16 C30 107.2(2) . . ?
C30 N16 C14 110.4(2) . . ?
N6 C1 C3 130.1(3) . . ?
N6 C1 C5 108.2(2) . . ?
C3 C1 C5 121.7(3) . . ?
C6 C2 H2 119.3 . . ?
C6 C2 C9 121.5(3) . . ?
C9 C2 H2 119.3 . . ?
C1 C3 H3 121.3 . . ?
C10 C3 C1 117.4(3) . . ?
C10 C3 H3 121.3 . . ?
C7 C4 H4 121.2 . . ?
C9 C4 H4 121.2 . . ?
C9 C4 C7 117.6(3) . . ?
N4 C5 C1 106.2(3) . . ?
N4 C5 C11 133.1(3) . . ?
C11 C5 C1 120.7(3) . . ?
C2 C6 H6 121.5 . . ?
C2 C6 C8 116.9(3) . . ?
C8 C6 H6 121.5 . . ?
N7 C7 C4 133.0(3) . . ?
N7 C7 C8 106.4(2) . . ?
C8 C7 C4 120.6(3) . . ?
N9 C8 C6 130.2(3) . . ?
N9 C8 C7 107.9(2) . . ?
C7 C8 C6 121.9(3) . . ?
C2 C9 H9 119.3 . . ?
C4 C9 C2 121.5(3) . . ?
C4 C9 H9 119.3 . . ?
C3 C10 H10 119.3 . . ?
C3 C10 C12 121.4(3) . . ?
C12 C10 H10 119.3 . . ?
C5 C11 H11 121.5 . . ?
C12 C11 C5 116.9(3) . . ?
C12 C11 H11 121.5 . . ?
C10 C12 H12 119.1 . . ?
C11 C12 C10 121.8(3) . . ?
C11 C12 H12 119.1 . . ?
N3 C13 C15 108.1(3) . . ?
N3 C13 C24 130.2(3) . . ?
C15 C13 C24 121.7(3) . . ?
N16 C14 H14A 108.6 . . ?
N16 C14 H14B 108.6 . . ?
N16 C14 C16 114.5(3) . . ?
H14A C14 H14B 107.6 . . ?
C16 C14 H14A 108.6 . . ?
C16 C14 H14B 108.6 . . ?
N1 C15 C13 106.2(3) . . ?
N1 C15 C20 133.1(3) . . ?
C13 C15 C20 120.6(3) . . ?
C14 C16 H16A 109.4 . . ?
C14 C16 H16B 109.4 . . ?
H16A C16 H16B 108.0 . . ?
C19 C16 C14 111.1(3) . . ?
C19 C16 H16A 109.4 . . ?
C19 C16 H16B 109.4 . . ?
N16 C17 H17A 108.5 . . ?
N16 C17 H17B 108.5 . . ?
H17A C17 H17B 107.5 . . ?
C33 C17 N16 114.9(3) . . ?
C33 C17 H17A 108.5 . . ?
C33 C17 H17B 108.5 . . ?
H18A C18 H18B 109.5 . . ?
H18A C18 H18C 109.5 . . ?
H18B C18 H18C 109.5 . . ?
C19 C18 H18A 109.5 . . ?
C19 C18 H18B 109.5 . . ?
C19 C18 H18C 109.5 . . ?
C16 C19 H19A 108.7 . . ?
C16 C19 H19B 108.7 . . ?
C18 C19 C16 114.2(3) . . ?
C18 C19 H19A 108.7 . . ?
C18 C19 H19B 108.7 . . ?
H19A C19 H19B 107.6 . . ?
C15 C20 H20 121.6 . . ?
C26 C20 C15 116.8(3) . . ?
C26 C20 H20 121.6 . . ?
N16 C21 H21A 108.4 . . ?
N16 C21 H21B 108.4 . . ?
H21A C21 H21B 107.5 . . ?
C22 C21 N16 115.4(3) . . ?
C22 C21 H21A 108.4 . . ?
C22 C21 H21B 108.4 . . ?
C21 C22 H22A 109.4 . . ?
C21 C22 H22B 109.4 . . ?
C21 C22 C28 111.2(3) . . ?
H22A C22 H22B 108.0 . . ?
C28 C22 H22A 109.4 . . ?
C28 C22 H22B 109.4 . . ?
H23A C23 H23B 109.5 . . ?
H23A C23 H23C 109.5 . . ?
H23B C23 H23C 109.5 . . ?
C28 C23 H23A 109.5 . . ?
C28 C23 H23B 109.5 . . ?
C28 C23 H23C 109.5 . . ?
C13 C24 H24 121.4 . . ?
C37 C24 C13 117.2(3) . . ?
C37 C24 H24 121.4 . . ?
C20 C26 H26 118.9 . . ?
C20 C26 C37 122.2(3) . . ?
C37 C26 H26 118.9 . . ?
C22 C28 C23 111.6(3) . . ?
C22 C28 H28A 109.3 . . ?
C22 C28 H28B 109.3 . . ?
C23 C28 H28A 109.3 . . ?
C23 C28 H28B 109.3 . . ?
H28A C28 H28B 108.0 . . ?
N16 C30 H30A 108.4 . . ?
N16 C30 H30B 108.4 . . ?
H30A C30 H30B 107.4 . . ?
C32 C30 N16 115.7(3) . . ?
C32 C30 H30A 108.4 . . ?
C32 C30 H30B 108.4 . . ?
C30 C32 H32A 109.5 . . ?
C30 C32 H32B 109.5 . . ?
C30 C32 C35 110.8(3) . . ?
H32A C32 H32B 108.1 . . ?
C35 C32 H32A 109.5 . . ?
C35 C32 H32B 109.5 . . ?
C17 C33 H33A 109.2 . . ?
C17 C33 H33B 109.2 . . ?
C17 C33 C34 112.1(3) . . ?
H33A C33 H33B 107.9 . . ?
C34 C33 H33A 109.2 . . ?
C34 C33 H33B 109.2 . . ?
C33 C34 H34A 108.7 . . ?
C33 C34 H34B 108.7 . . ?
H34A C34 H34B 107.6 . . ?
C38 C34 C33 114.4(4) . . ?
C38 C34 H34A 108.7 . . ?
C38 C34 H34B 108.7 . . ?
C32 C35 H35A 109.3 . . ?
C32 C35 H35B 109.3 . . ?
H35A C35 H35B 108.0 . . ?
C43 C35 C32 111.5(3) . . ?
C43 C35 H35A 109.3 . . ?
C43 C35 H35B 109.3 . . ?
C24 C37 C26 121.4(3) . . ?
C24 C37 H37 119.3 . . ?
C26 C37 H37 119.3 . . ?
C34 C38 H38A 109.5 . . ?
C34 C38 H38B 109.5 . . ?
C34 C38 H38C 109.5 . . ?
H38A C38 H38B 109.5 . . ?
H38A C38 H38C 109.5 . . ?
H38B C38 H38C 109.5 . . ?
C35 C43 H43A 109.5 . . ?
C35 C43 H43B 109.5 . . ?
C35 C43 H43C 109.5 . . ?
H43A C43 H43B 109.5 . . ?
H43A C43 H43C 109.5 . . ?
H43B C43 H43C 109.5 . . ?
N11 N10 C39 107.7(3) . . ?
N10 N11 N12 109.2(3) . . ?
N11 N12 H12A 124.8 . . ?
N11 N12 C27 110.4(3) . . ?
C27 N12 H12A 124.8 . . ?
C27 C25 H25 122.1 . . ?
C41 C25 H25 122.1 . . ?
C41 C25 C27 115.7(3) . . ?
N12 C27 C25 133.5(3) . . ?
N12 C27 C39 104.1(3) . . ?
C39 C27 C25 122.3(3) . . ?
C41 C36 H36 119.3 . . ?
C45 C36 H36 119.3 . . ?
C45 C36 C41 121.4(4) . . ?
N10 C39 C27 108.5(3) . . ?
N10 C39 C45 130.7(3) . . ?
C27 C39 C45 120.8(3) . . ?
C25 C41 C36 122.7(4) . . ?
C25 C41 H41 118.7 . . ?
C36 C41 H41 118.7 . . ?
C36 C45 C39 117.1(3) . . ?
C36 C45 H45 121.4 . . ?
C39 C45 H45 121.4 . . ?
N14 N13 H13 125.5 . . ?
C29 N13 H13 125.5 . . ?
C29 N13 N14 109.1(4) . . ?
N15 N14 N13 114.3(5) . . ?
N14 N15 C31 101.4(5) . . ?
N13 C29 C31 102.4(5) . . ?
C44 C29 N13 134.1(6) . . ?
C44 C29 C31 123.5(6) . . ?
N15 C31 C29 112.8(5) . . ?
N15 C31 C42 126.6(6) . . ?
C29 C31 C42 120.6(6) . . ?
C42 C40 H40 117.9 . . ?
C46 C40 H40 117.9 . . ?
C46 C40 C42 124.2(7) . . ?
C31 C42 H42 123.0 . . ?
C40 C42 C31 114.0(7) . . ?
C40 C42 H42 123.0 . . ?
C29 C44 H44 121.6 . . ?
C29 C44 C46 116.8(7) . . ?
C46 C44 H44 121.6 . . ?
C40 C46 C44 120.8(7) . . ?
C40 C46 H46 119.6 . . ?
C44 C46 H46 119.6 . . ?
N13A C29A C31A 105.1(13) . . ?
N13A C29A C44A 135.1(17) . . ?
C31A C29A C44A 119.5(17) . . ?
C29A N13A H13A 123.4 . . ?
N14A N13A C29A 113.1(14) . . ?
N14A N13A H13A 123.4 . . ?
N15A N14A N13A 103.6(13) . . ?
N14A N15A C31A 113.0(14) . . ?
C29A C31A N15A 104.1(13) . . ?
C29A C31A C42A 117.6(18) . . ?
N15A C31A C42A 136.7(18) . . ?
C29A C44A H44A 120.6 . . ?
C29A C44A C46A 119(2) . . ?
C46A C44A H44A 120.6 . . ?
C31A C42A H42A 117.2 . . ?
C40A C42A C31A 126(2) . . ?
C40A C42A H42A 117.2 . . ?
C44A C46A H46A 117.1 . . ?
C40A C46A C44A 125.8(19) . . ?
C40A C46A H46A 117.1 . . ?
C42A C40A H40A 124.0 . . ?
C46A C40A C42A 112(2) . . ?
C46A C40A H40A 124.0 . . ?

loop_
_geom_bond_atom_site_label_1
_geom_bond_atom_site_label_2
_geom_bond_distance
_geom_bond_site_symmetry_2
_geom_bond_publ_flag
I1 Mo1 2.7670(3) . ?
I1 Mo2 2.7665(3) . ?
I1 Mo3 2.7734(3) . ?
I2 Mo1 2.7798(3) 2_686 ?
I2 Mo2 2.7825(3) 2_686 ?
I2 Mo3 2.7684(3) . ?
I3 Mo1 2.7605(3) 2_686 ?
I3 Mo2 2.7549(3) . ?
I3 Mo3 2.7583(3) 2_686 ?
I4 Mo1 2.7817(3) . ?
I4 Mo2 2.7819(3) 2_686 ?
I4 Mo3 2.7846(3) 2_686 ?
Mo1 I2 2.7799(3) 2_686 ?
Mo1 I3 2.7605(3) 2_686 ?
Mo1 Mo2 2.6833(3) . ?
Mo1 Mo2 2.6826(3) 2_686 ?
Mo1 Mo3 2.6809(3) . ?
Mo1 Mo3 2.6826(3) 2_686 ?
Mo1 N1 2.205(2) . ?
Mo2 I2 2.7825(3) 2_686 ?
Mo2 I4 2.7818(3) 2_686 ?
Mo2 Mo1 2.6826(3) 2_686 ?
Mo2 Mo3 2.6842(3) 2_686 ?
Mo2 Mo3 2.6794(3) . ?
Mo2 N7 2.210(2) . ?
Mo3 I3 2.7583(3) 2_686 ?
Mo3 I4 2.7845(3) 2_686 ?
Mo3 Mo1 2.6826(3) 2_686 ?
Mo3 Mo2 2.6842(3) 2_686 ?
Mo3 N4 2.191(2) . ?
N1 N2 1.362(3) . ?
N1 C15 1.372(4) . ?
N2 N3 1.314(3) . ?
N3 C13 1.362(4) . ?
N4 N5 1.365(3) . ?
N4 C5 1.372(4) . ?
N5 N6 1.315(3) . ?
N6 C1 1.370(4) . ?
N7 N8 1.352(3) . ?
N7 C7 1.374(4) . ?
N8 N9 1.322(3) . ?
N9 C8 1.376(4) . ?
N16 C14 1.525(4) . ?
N16 C17 1.521(4) . ?
N16 C21 1.521(4) . ?
N16 C30 1.522(4) . ?
C1 C3 1.395(4) . ?
C1 C5 1.403(4) . ?
C2 H2 0.9500 . ?
C2 C6 1.372(5) . ?
C2 C9 1.416(4) . ?
C3 H3 0.9500 . ?
C3 C10 1.364(5) . ?
C4 H4 0.9500 . ?
C4 C7 1.400(4) . ?
C4 C9 1.371(4) . ?
C5 C11 1.403(4) . ?
C6 H6 0.9500 . ?
C6 C8 1.400(4) . ?
C7 C8 1.394(4) . ?
C9 H9 0.9500 . ?
C10 H10 0.9500 . ?
C10 C12 1.414(5) . ?
C11 H11 0.9500 . ?
C11 C12 1.379(4) . ?
C12 H12 0.9500 . ?
C13 C15 1.402(4) . ?
C13 C24 1.403(4) . ?
C14 H14A 0.9900 . ?
C14 H14B 0.9900 . ?
C14 C16 1.526(4) . ?
C15 C20 1.406(4) . ?
C16 H16A 0.9900 . ?
C16 H16B 0.9900 . ?
C16 C19 1.526(4) . ?
C17 H17A 0.9900 . ?
C17 H17B 0.9900 . ?
C17 C33 1.509(5) . ?
C18 H18A 0.9800 . ?
C18 H18B 0.9800 . ?
C18 H18C 0.9800 . ?
C18 C19 1.508(5) . ?
C19 H19A 0.9900 . ?
C19 H19B 0.9900 . ?
C20 H20 0.9500 . ?
C20 C26 1.378(5) . ?
C21 H21A 0.9900 . ?
C21 H21B 0.9900 . ?
C21 C22 1.519(5) . ?
C22 H22A 0.9900 . ?
C22 H22B 0.9900 . ?
C22 C28 1.526(4) . ?
C23 H23A 0.9800 . ?
C23 H23B 0.9800 . ?
C23 H23C 0.9800 . ?
C23 C28 1.526(5) . ?
C24 H24 0.9500 . ?
C24 C37 1.364(5) . ?
C26 H26 0.9500 . ?
C26 C37 1.412(5) . ?
C28 H28A 0.9900 . ?
C28 H28B 0.9900 . ?
C30 H30A 0.9900 . ?
C30 H30B 0.9900 . ?
C30 C32 1.518(5) . ?
C32 H32A 0.9900 . ?
C32 H32B 0.9900 . ?
C32 C35 1.518(5) . ?
C33 H33A 0.9900 . ?
C33 H33B 0.9900 . ?
C33 C34 1.530(5) . ?
C34 H34A 0.9900 . ?
C34 H34B 0.9900 . ?
C34 C38 1.488(7) . ?
C35 H35A 0.9900 . ?
C35 H35B 0.9900 . ?
C35 C43 1.516(5) . ?
C37 H37 0.9500 . ?
C38 H38A 0.9800 . ?
C38 H38B 0.9800 . ?
C38 H38C 0.9800 . ?
C43 H43A 0.9800 . ?
C43 H43B 0.9800 . ?
C43 H43C 0.9800 . ?
N10 N11 1.309(4) . ?
N10 C39 1.374(4) . ?
N11 N12 1.343(4) . ?
N12 H12A 0.8800 . ?
N12 C27 1.357(4) . ?
C25 H25 0.9500 . ?
C25 C27 1.396(5) . ?
C25 C41 1.375(5) . ?
C27 C39 1.395(4) . ?
C36 H36 0.9500 . ?
C36 C41 1.402(6) . ?
C36 C45 1.370(5) . ?
C39 C45 1.399(5) . ?
C41 H41 0.9500 . ?
C45 H45 0.9500 . ?
N13 H13 0.8800 . ?
N13 N14 1.349(6) . ?
N13 C29 1.341(6) . ?
N14 N15 1.318(6) . ?
N15 C31 1.382(6) . ?
C29 C31 1.416(6) . ?
C29 C44 1.335(7) . ?
C31 C42 1.429(7) . ?
C40 H40 0.9500 . ?
C40 C42 1.415(7) . ?
C40 C46 1.353(7) . ?
C42 H42 0.9500 . ?
C44 H44 0.9500 . ?
C44 C46 1.432(7) . ?
C46 H46 0.9500 . ?
C29A N13A 1.371(10) . ?
C29A C31A 1.378(10) . ?
C29A C44A 1.387(10) . ?
N13A H13A 0.8800 . ?
N13A N14A 1.330(10) . ?
N14A N15A 1.316(10) . ?
N15A C31A 1.388(10) . ?
C31A C42A 1.410(10) . ?
C44A H44A 0.9500 . ?
C44A C46A 1.395(10) . ?
C42A H42A 0.9500 . ?
C42A C40A 1.401(10) . ?
C46A H46A 0.9500 . ?
C46A C40A 1.373(10) . ?
C40A H40A 0.9500 . ?

loop_
_geom_hbond_atom_site_label_D
_geom_hbond_atom_site_label_H
_geom_hbond_atom_site_label_A
_geom_hbond_distance_DH
_geom_hbond_distance_HA
_geom_hbond_distance_DA
_geom_hbond_angle_DHA
_geom_hbond_site_symmetry_A
N12 H12A N9 0.88 1.95 2.777(4) 154.9 1_545
